data_1555747
loop_
_publ_author_name
'Garcia, Alfredo'
'Drown, Bryon S.'
'Hergenrother, Paul J.'

_publ_contact_author
; 
Danielle L. Gray 
University of Illinois 
School of Chemical Sciences, Box 59-1 
505 South Mathews Avenue 
Urbana, Illinois  61801 
USA 
;
_publ_section_title
;
 Access to a Structurally Complex Compound Collection via Ring Distortion
 of the Alkaloid Sinomenine.
;
_journal_issue 19
_journal_name_full 'Organic letters'
_journal_page_first 4852
_journal_page_last 4855
_journal_paper_doi 10.1021/acs.orglett.6b02333
_journal_volume 18
_journal_year 2016
_chemical_absolute_configuration ad
_chemical_formula_moiety 'C19 H21 N O4'
_chemical_formula_sum 'C19 H21 N O4'
_chemical_formula_weight 327.37
_space_group_crystal_system orthorhombic
_space_group_IT_number 19
_space_group_name_Hall 'P 2ac 2ab'
_space_group_name_H-M_alt 'P 21 21 21'
_atom_sites_solution_hydrogens geom
_audit_creation_method SHELXL-2014/6
_audit_update_record
; 
? 
;
_cell_angle_alpha 90
_cell_angle_beta 90
_cell_angle_gamma 90
_cell_formula_units_Z 4
_cell_length_a 8.4444(3)
_cell_length_b 10.0554(4)
_cell_length_c 18.0941(7)
_cell_measurement_reflns_used 9876
_cell_measurement_temperature 100(2)
_cell_measurement_theta_max 68.26
_cell_measurement_theta_min 2.44
_cell_volume 1536.40(10)
_computing_cell_refinement 'SAINT V8.34A (Bruker, 2005)'
_computing_data_collection 'APEX2 V2014.9-0 (Bruker, 2014)'
_computing_data_reduction
; 
SAINT V8.34A, XPREP v2014/2, SADABS V2014/4, TWINABS V2012/1 
(Bruker, 2012 & 2014) 
;
_computing_molecular_graphics
; 
SHELXTL v2014-4 (Bruker, 2014), CrystalMaker v2.7.7 (CrystalMaker, 1994) 
;
_computing_publication_material 'XCIF V2014-2 (Bruker, 2014)'
_computing_structure_refinement 'SHELX-2014-6 (Sheldrick, 2014)'
_computing_structure_solution 'SHELX-2014-4 (Sheldrick, 2014)'
_diffrn_ambient_temperature 100(2)
_diffrn_measured_fraction_theta_full 1.000
_diffrn_measured_fraction_theta_max 0.998
_diffrn_measurement_device 'Bruker D8 Venture/Photon 100'
_diffrn_measurement_method 'profile data from \f and \w scans'
_diffrn_radiation_monochromator 'multilayer mirrors'
_diffrn_radiation_source 'microfocus sealed tube'
_diffrn_radiation_type CuK\a
_diffrn_radiation_wavelength 1.54178
_diffrn_radiation_wavelength_id cd53qsa
_diffrn_reflns_av_R_equivalents 0.0276
_diffrn_reflns_av_unetI/netI 0.0151
_diffrn_reflns_Laue_measured_fraction_full 1.000
_diffrn_reflns_Laue_measured_fraction_max 0.998
_diffrn_reflns_limit_h_max 7
_diffrn_reflns_limit_h_min -10
_diffrn_reflns_limit_k_max 11
_diffrn_reflns_limit_k_min -12
_diffrn_reflns_limit_l_max 20
_diffrn_reflns_limit_l_min -21
_diffrn_reflns_number 19334
_diffrn_reflns_point_group_measured_fraction_full 1.000
_diffrn_reflns_point_group_measured_fraction_max 0.998
_diffrn_reflns_theta_full 67.679
_diffrn_reflns_theta_max 68.373
_diffrn_reflns_theta_min 4.888
_exptl_absorpt_coefficient_mu 0.810
_exptl_absorpt_correction_T_max 0.99975
_exptl_absorpt_correction_T_min 0.99883
_exptl_absorpt_correction_type integration
_exptl_absorpt_process_details 'SADABS V2014/4 (Bruker, 2014)'
_exptl_crystal_colour colourless
_exptl_crystal_density_diffrn 1.415
_exptl_crystal_density_method 'not measured'
_exptl_crystal_description plate
_exptl_crystal_F_000 696
_exptl_crystal_id cd53qsa
_exptl_crystal_preparation
; 
The data crystal was mounted using oil (Parantone-N, Exxon) to a 
0.3 mm cryo-loop (Hampton Research) with the (2 0 3) scattering 
planes roughly normal to the spindle axis. 
;
_exptl_crystal_size_max 0.318
_exptl_crystal_size_mid 0.182
_exptl_crystal_size_min 0.06
_refine_diff_density_max 0.194
_refine_diff_density_min -0.188
_refine_diff_density_rms 0.050
_refine_ls_abs_structure_details 'Flack (1983),  1178 Friedels'
_refine_ls_abs_structure_Flack 0.02(4)
_refine_ls_extinction_coef 0.0157(8)
_refine_ls_extinction_expression Fc^*^=kFc[1+0.001xFc^2^\l^3^/sin(2\q)]^-1/4^
_refine_ls_extinction_method SHELXL
_refine_ls_goodness_of_fit_ref 1.104
_refine_ls_hydrogen_treatment constr
_refine_ls_matrix_type full
_refine_ls_number_parameters 221
_refine_ls_number_reflns 2813
_refine_ls_number_restraints 0
_refine_ls_restrained_S_all 1.104
_refine_ls_R_factor_all 0.0268
_refine_ls_R_factor_gt 0.0261
_refine_ls_shift/su_max 0.000
_refine_ls_shift/su_mean 0.000
_refine_ls_structure_factor_coef Fsqd
_refine_ls_weighting_details 'w=1/[\s^2^(Fo^2^)+(0.0339P)^2^+0.3541P] where P=(Fo^2^+2Fc^2^)/3'
_refine_ls_weighting_scheme calc
_refine_ls_wR_factor_gt 0.0647
_refine_ls_wR_factor_ref 0.0653
_reflns_Friedel_coverage 0.720
_reflns_Friedel_fraction_full 1.000
_reflns_Friedel_fraction_max 0.998
_reflns_number_gt 2759
_reflns_number_total 2813
_reflns_threshold_expression 'I > 2\s(I)'
_cod_data_source_file ol6b02333_si_002.cif
_cod_data_source_block cd53qsa
_cod_database_code 1555747
_shelx_space_group_comment
; 
The symmetry employed for this shelxl refinement is uniquely defined 
by the following loop, which should always be used as a source of 
symmetry information in preference to the above space-group names. 
They are only intended as comments. 
;
_shelx_estimated_absorpt_t_min 0.783
_shelx_estimated_absorpt_t_max 0.953
_shelxl_version_number 2014/6

loop_
_space_group_symop_operation_xyz
'x, y, z'
'-x+1/2, -y, z+1/2'
'-x, y+1/2, -z+1/2'
'x+1/2, -y+1/2, -z'

loop_
_atom_site_label
_atom_site_type_symbol
_atom_site_fract_x
_atom_site_fract_y
_atom_site_fract_z
_atom_site_U_iso_or_equiv
_atom_site_adp_type
_atom_site_occupancy
_atom_site_site_symmetry_order
_atom_site_calc_flag
_atom_site_refinement_flags_posn
_atom_site_refinement_flags_adp
O1 O 0.11017(15) 0.47554(12) 0.20814(7) 0.0200(3) Uani 1 1 d . .
O2 O 0.15171(16) 0.35101(13) 0.33468(7) 0.0233(3) Uani 1 1 d . .
O3 O 0.36455(14) 0.46122(12) 0.43553(7) 0.0174(3) Uani 1 1 d . .
O4 O 0.69536(15) 0.34238(12) 0.42177(7) 0.0205(3) Uani 1 1 d . .
N1 N 0.33833(17) 0.96177(14) 0.38558(8) 0.0161(3) Uani 1 1 d . .
C1 C 0.1798(2) 0.68348(17) 0.26588(10) 0.0168(4) Uani 1 1 d . .
H1 H 0.1692 0.7293 0.2202 0.020 Uiso 1 1 calc R U
C2 C 0.15674(19) 0.55147(17) 0.26662(9) 0.0163(4) Uani 1 1 d . .
C3 C 0.17760(19) 0.46965(17) 0.33433(10) 0.0157(4) Uani 1 1 d . .
C4 C 0.2316(2) 0.53828(18) 0.40611(9) 0.0158(4) Uani 1 1 d . .
H4 H 0.1428 0.5403 0.4427 0.019 Uiso 1 1 calc R U
C5 C 0.2971(2) 0.67869(16) 0.39420(9) 0.0140(4) Uani 1 1 d . .
C6 C 0.2214(2) 0.76206(17) 0.33328(9) 0.0151(4) Uani 1 1 d . .
H6 H 0.1210 0.8001 0.3535 0.018 Uiso 1 1 calc R U
C7 C 0.3351(2) 0.87907(16) 0.31804(9) 0.0155(4) Uani 1 1 d . .
H7 H 0.2860 0.9341 0.2781 0.019 Uiso 1 1 calc R U
C8 C 0.3963(2) 0.89137(18) 0.45088(9) 0.0174(4) Uani 1 1 d . .
H8A H 0.3877 0.9504 0.4945 0.021 Uiso 1 1 calc R U
H8B H 0.5095 0.8690 0.4439 0.021 Uiso 1 1 calc R U
C9 C 0.3029(2) 0.76408(17) 0.46519(9) 0.0169(4) Uani 1 1 d . .
H9A H 0.1939 0.7867 0.4809 0.020 Uiso 1 1 calc R U
H9B H 0.3538 0.7129 0.5054 0.020 Uiso 1 1 calc R U
C10 C 0.4974(2) 0.51811(17) 0.40261(9) 0.0147(4) Uani 1 1 d . .
C11 C 0.6477(2) 0.46438(17) 0.39579(9) 0.0156(3) Uani 1 1 d . .
C12 C 0.7569(2) 0.54018(18) 0.35538(9) 0.0174(4) Uani 1 1 d . .
H12 H 0.8624 0.5083 0.3511 0.021 Uiso 1 1 calc R U
C13 C 0.7181(2) 0.66009(18) 0.32109(9) 0.0170(4) Uani 1 1 d . .
H13 H 0.7952 0.7061 0.2926 0.020 Uiso 1 1 calc R U
C14 C 0.5652(2) 0.71255(18) 0.32874(9) 0.0154(4) Uani 1 1 d . .
C15 C 0.4631(2) 0.64068(17) 0.37242(9) 0.0143(4) Uani 1 1 d . .
C16 C 0.4994(2) 0.83287(17) 0.28919(9) 0.0170(4) Uani 1 1 d . .
H16A H 0.4903 0.8121 0.2359 0.020 Uiso 1 1 calc R U
H16B H 0.5754 0.9072 0.2944 0.020 Uiso 1 1 calc R U
C17 C 0.0777(2) 0.5464(2) 0.14100(10) 0.0227(4) Uani 1 1 d . .
H17A H -0.0085 0.6099 0.1495 0.034 Uiso 1 1 calc R U
H17B H 0.0465 0.4833 0.1024 0.034 Uiso 1 1 calc R U
H17C H 0.1729 0.5945 0.1253 0.034 Uiso 1 1 calc R U
C18 C 0.4237(2) 1.08593(18) 0.37404(11) 0.0211(4) Uani 1 1 d . .
H18A H 0.4073 1.1446 0.4166 0.032 Uiso 1 1 calc R U
H18B H 0.3841 1.1295 0.3293 0.032 Uiso 1 1 calc R U
H18C H 0.5369 1.0673 0.3685 0.032 Uiso 1 1 calc R U
C19 C 0.6385(2) 0.30859(18) 0.49436(10) 0.0205(4) Uani 1 1 d . .
H19A H 0.6597 0.3823 0.5284 0.031 Uiso 1 1 calc R U
H19B H 0.6928 0.2285 0.5119 0.031 Uiso 1 1 calc R U
H19C H 0.5242 0.2920 0.4923 0.031 Uiso 1 1 calc R U

loop_
_atom_site_aniso_label
_atom_site_aniso_U_11
_atom_site_aniso_U_22
_atom_site_aniso_U_33
_atom_site_aniso_U_23
_atom_site_aniso_U_13
_atom_site_aniso_U_12
O1 0.0225(6) 0.0163(6) 0.0213(6) -0.0010(5) -0.0052(5) -0.0017(5)
O2 0.0245(7) 0.0155(6) 0.0298(7) 0.0016(5) -0.0002(6) -0.0032(5)
O3 0.0147(6) 0.0172(6) 0.0201(6) 0.0053(5) 0.0016(5) 0.0004(5)
O4 0.0232(7) 0.0185(6) 0.0199(6) 0.0011(5) -0.0003(5) 0.0086(6)
N1 0.0171(7) 0.0136(7) 0.0175(7) -0.0017(6) -0.0009(6) -0.0006(6)
C1 0.0156(8) 0.0170(8) 0.0178(8) 0.0015(7) -0.0032(7) 0.0012(7)
C2 0.0113(8) 0.0177(8) 0.0199(8) -0.0018(7) -0.0017(7) 0.0011(7)
C3 0.0091(7) 0.0146(8) 0.0236(9) -0.0004(7) 0.0041(6) 0.0010(7)
C4 0.0127(8) 0.0166(8) 0.0181(8) 0.0031(7) 0.0023(7) 0.0027(7)
C5 0.0139(8) 0.0137(8) 0.0144(8) 0.0007(7) 0.0009(6) 0.0007(7)
C6 0.0133(8) 0.0137(8) 0.0183(9) -0.0007(7) -0.0001(7) 0.0025(7)
C7 0.0174(9) 0.0139(8) 0.0152(8) 0.0016(7) -0.0025(7) 0.0013(7)
C8 0.0171(9) 0.0191(9) 0.0159(8) -0.0042(7) -0.0003(7) 0.0020(7)
C9 0.0171(8) 0.0184(9) 0.0153(9) -0.0010(7) 0.0029(7) 0.0027(7)
C10 0.0145(8) 0.0165(8) 0.0132(8) 0.0011(7) 0.0002(6) -0.0014(7)
C11 0.0172(8) 0.0162(8) 0.0135(8) -0.0022(6) -0.0031(7) 0.0030(8)
C12 0.0133(8) 0.0225(9) 0.0164(8) -0.0051(7) -0.0011(7) 0.0019(7)
C13 0.0152(8) 0.0202(9) 0.0155(8) -0.0019(7) 0.0016(7) -0.0022(7)
C14 0.0162(8) 0.0165(8) 0.0136(8) -0.0025(7) 0.0004(7) -0.0014(7)
C15 0.0136(8) 0.0160(8) 0.0133(8) -0.0017(7) -0.0013(6) 0.0007(7)
C16 0.0192(9) 0.0159(8) 0.0159(8) 0.0007(7) 0.0021(7) -0.0011(7)
C17 0.0249(9) 0.0225(10) 0.0206(9) 0.0003(8) -0.0063(8) -0.0035(8)
C18 0.0222(9) 0.0173(9) 0.0239(9) -0.0031(7) 0.0001(8) -0.0028(7)
C19 0.0227(9) 0.0182(8) 0.0207(9) 0.0027(7) -0.0040(8) 0.0018(8)

loop_
_atom_type_symbol
_atom_type_description
_atom_type_scat_dispersion_real
_atom_type_scat_dispersion_imag
_atom_type_scat_source
C C 0.0181 0.0091 'International Tables Vol C Tables 4.2.6.8 and 6.1.1.4'
H H 0.0000 0.0000 'International Tables Vol C Tables 4.2.6.8 and 6.1.1.4'
N N 0.0311 0.0180 'International Tables Vol C Tables 4.2.6.8 and 6.1.1.4'
O O 0.0492 0.0322 'International Tables Vol C Tables 4.2.6.8 and 6.1.1.4'

loop_
_exptl_crystal_face_index_h
_exptl_crystal_face_index_k
_exptl_crystal_face_index_l
_exptl_crystal_face_perp_dist
-1.00 -2.00 -2.00 0.0560
1.00 2.00 2.00 0.0760
-2.00 2.00 -1.00 0.1490
0.00 0.00 1.00 0.0300
0.00 0.00 -1.00 0.0130
0.00 1.00 1.00 0.1040
0.00 -1.00 -1.00 0.0800
2.00 -1.00 2.00 0.1320
-2.00 1.00 -2.00 0.1330
1.00 0.00 -1.00 0.1020

loop_
_geom_angle_atom_site_label_1
_geom_angle_atom_site_label_2
_geom_angle_atom_site_label_3
_geom_angle
C2 O1 C17 115.74(14)
C10 O3 C4 104.17(12)
C11 O4 C19 115.16(13)
C18 N1 C8 111.43(14)
C18 N1 C7 111.89(14)
C8 N1 C7 113.70(13)
C2 C1 C6 123.29(16)
C2 C1 H1 118.4
C6 C1 H1 118.4
C1 C2 O1 126.05(16)
C1 C2 C3 122.59(16)
O1 C2 C3 111.36(15)
O2 C3 C2 121.83(16)
O2 C3 C4 119.33(16)
C2 C3 C4 118.84(15)
O3 C4 C5 105.18(13)
O3 C4 C3 107.25(14)
C5 C4 C3 113.66(14)
O3 C4 H4 110.2
C5 C4 H4 110.2
C3 C4 H4 110.2
C15 C5 C6 109.92(14)
C15 C5 C4 98.00(13)
C6 C5 C4 117.19(14)
C15 C5 C9 109.20(14)
C6 C5 C9 107.97(13)
C4 C5 C9 113.99(14)
C1 C6 C5 113.42(14)
C1 C6 C7 113.78(14)
C5 C6 C7 106.71(14)
C1 C6 H6 107.5
C5 C6 H6 107.5
C7 C6 H6 107.5
N1 C7 C6 107.01(13)
N1 C7 C16 115.44(14)
C6 C7 C16 112.80(14)
N1 C7 H7 107.0
C6 C7 H7 107.0
C16 C7 H7 107.0
N1 C8 C9 111.76(14)
N1 C8 H8A 109.3
C9 C8 H8A 109.3
N1 C8 H8B 109.3
C9 C8 H8B 109.3
H8A C8 H8B 107.9
C8 C9 C5 109.96(14)
C8 C9 H9A 109.7
C5 C9 H9A 109.7
C8 C9 H9B 109.7
C5 C9 H9B 109.7
H9A C9 H9B 108.2
C15 C10 C11 120.41(16)
C15 C10 O3 111.53(15)
C11 C10 O3 128.02(15)
O4 C11 C10 125.91(16)
O4 C11 C12 118.09(16)
C10 C11 C12 115.92(16)
C13 C12 C11 123.18(16)
C13 C12 H12 118.4
C11 C12 H12 118.4
C12 C13 C14 119.84(16)
C12 C13 H13 120.1
C14 C13 H13 120.1
C15 C14 C13 115.90(16)
C15 C14 C16 117.53(16)
C13 C14 C16 126.38(16)
C14 C15 C10 124.44(17)
C14 C15 C5 126.95(16)
C10 C15 C5 108.60(15)
C14 C16 C7 114.12(14)
C14 C16 H16A 108.7
C7 C16 H16A 108.7
C14 C16 H16B 108.7
C7 C16 H16B 108.7
H16A C16 H16B 107.6
O1 C17 H17A 109.5
O1 C17 H17B 109.5
H17A C17 H17B 109.5
O1 C17 H17C 109.5
H17A C17 H17C 109.5
H17B C17 H17C 109.5
N1 C18 H18A 109.5
N1 C18 H18B 109.5
H18A C18 H18B 109.5
N1 C18 H18C 109.5
H18A C18 H18C 109.5
H18B C18 H18C 109.5
O4 C19 H19A 109.5
O4 C19 H19B 109.5
H19A C19 H19B 109.5
O4 C19 H19C 109.5
H19A C19 H19C 109.5
H19B C19 H19C 109.5

loop_
_geom_bond_atom_site_label_1
_geom_bond_atom_site_label_2
_geom_bond_distance
O1 C2 1.363(2)
O1 C17 1.435(2)
O2 C3 1.213(2)
O3 C10 1.393(2)
O3 C4 1.464(2)
O4 C11 1.374(2)
O4 C19 1.439(2)
N1 C18 1.457(2)
N1 C8 1.462(2)
N1 C7 1.478(2)
C1 C2 1.342(2)
C1 C6 1.495(2)
C1 H1 0.9500
C2 C3 1.486(2)
C3 C4 1.540(2)
C4 C5 1.532(2)
C4 H4 1.0000
C5 C15 1.505(2)
C5 C6 1.525(2)
C5 C9 1.546(2)
C6 C7 1.543(2)
C6 H6 1.0000
C7 C16 1.554(2)
C7 H7 1.0000
C8 C9 1.525(2)
C8 H8A 0.9900
C8 H8B 0.9900
C9 H9A 0.9900
C9 H9B 0.9900
C10 C15 1.379(2)
C10 C11 1.384(2)
C11 C12 1.402(3)
C12 C13 1.395(3)
C12 H12 0.9500
C13 C14 1.402(2)
C13 H13 0.9500
C14 C15 1.375(2)
C14 C16 1.511(2)
C16 H16A 0.9900
C16 H16B 0.9900
C17 H17A 0.9800
C17 H17B 0.9800
C17 H17C 0.9800
C18 H18A 0.9800
C18 H18B 0.9800
C18 H18C 0.9800
C19 H19A 0.9800
C19 H19B 0.9800
C19 H19C 0.9800

loop_
_geom_torsion_atom_site_label_1
_geom_torsion_atom_site_label_2
_geom_torsion_atom_site_label_3
_geom_torsion_atom_site_label_4
_geom_torsion
C6 C1 C2 O1 176.11(15)
C6 C1 C2 C3 -2.8(3)
C17 O1 C2 C1 -2.6(2)
C17 O1 C2 C3 176.48(14)
C1 C2 C3 O2 177.75(17)
O1 C2 C3 O2 -1.3(2)
C1 C2 C3 C4 -1.5(2)
O1 C2 C3 C4 179.45(13)
C10 O3 C4 C5 -31.98(16)
C10 O3 C4 C3 89.33(15)
O2 C3 C4 O3 50.5(2)
C2 C3 C4 O3 -130.24(15)
O2 C3 C4 C5 166.34(15)
C2 C3 C4 C5 -14.4(2)
O3 C4 C5 C15 34.29(15)
C3 C4 C5 C15 -82.73(16)
O3 C4 C5 C6 151.61(14)
C3 C4 C5 C6 34.6(2)
O3 C4 C5 C9 -80.93(16)
C3 C4 C5 C9 162.05(14)
C2 C1 C6 C5 22.6(2)
C2 C1 C6 C7 144.80(17)
C15 C5 C6 C1 72.16(18)
C4 C5 C6 C1 -38.5(2)
C9 C5 C6 C1 -168.81(14)
C15 C5 C6 C7 -53.92(17)
C4 C5 C6 C7 -164.57(14)
C9 C5 C6 C7 65.11(16)
C18 N1 C7 C6 -171.56(14)
C8 N1 C7 C6 61.11(17)
C18 N1 C7 C16 61.97(19)
C8 N1 C7 C16 -65.36(19)
C1 C6 C7 N1 168.65(14)
C5 C6 C7 N1 -65.49(16)
C1 C6 C7 C16 -63.33(19)
C5 C6 C7 C16 62.53(17)
C18 N1 C8 C9 177.63(14)
C7 N1 C8 C9 -54.80(19)
N1 C8 C9 C5 51.79(18)
C15 C5 C9 C8 61.41(18)
C6 C5 C9 C8 -58.08(18)
C4 C5 C9 C8 169.85(14)
C4 O3 C10 C15 15.76(18)
C4 O3 C10 C11 -161.87(18)
C19 O4 C11 C10 -42.0(2)
C19 O4 C11 C12 141.34(16)
C15 C10 C11 O4 -178.36(15)
O3 C10 C11 O4 -0.9(3)
C15 C10 C11 C12 -1.7(2)
O3 C10 C11 C12 175.77(15)
O4 C11 C12 C13 174.48(15)
C10 C11 C12 C13 -2.5(3)
C11 C12 C13 C14 2.6(3)
C12 C13 C14 C15 1.5(2)
C12 C13 C14 C16 -173.29(16)
C13 C14 C15 C10 -5.9(3)
C16 C14 C15 C10 169.40(16)
C13 C14 C15 C5 175.42(16)
C16 C14 C15 C5 -9.3(3)
C11 C10 C15 C14 6.1(3)
O3 C10 C15 C14 -171.70(15)
C11 C10 C15 C5 -174.97(15)
O3 C10 C15 C5 7.19(19)
C6 C5 C15 C14 30.7(2)
C4 C5 C15 C14 153.50(17)
C9 C5 C15 C14 -87.6(2)
C6 C5 C15 C10 -148.16(14)
C4 C5 C15 C10 -25.36(17)
C9 C5 C15 C10 93.57(16)
C15 C14 C16 C7 14.1(2)
C13 C14 C16 C7 -171.17(16)
N1 C7 C16 C14 81.39(19)
C6 C7 C16 C14 -42.1(2)
